data_2223264
loop_
_publ_author_name
'Bolte, Michael'
'Schwarz, Lothar'
'Hashmi, A. Stephen K.'

_publ_section_title
;
 Bis[5-(4-methoxybenzyl)furan-3-yl]methanone
;
_journal_coeditor_code AT2869
_journal_issue 10
_journal_name_full 'Acta Crystallographica Section E'
_journal_page_first o2325
_journal_paper_doi 10.1107/S1600536809034333
_journal_volume 65
_journal_year 2009
_chemical_formula_iupac 'C25 H22 O5'
_chemical_formula_moiety 'C25 H22 O5'
_chemical_formula_sum 'C25 H22 O5'
_chemical_formula_weight 402.43
_chemical_name_systematic
;
Bis[5-(4-methoxybenzyl)furan-3-yl]methanone
;
_space_group_IT_number 15
_symmetry_cell_setting monoclinic
_symmetry_space_group_name_Hall '-C 2yc'
_symmetry_space_group_name_H-M 'C 1 2/c 1'
_atom_sites_solution_hydrogens geom
_atom_sites_solution_primary direct
_atom_sites_solution_secondary difmap
_audit_creation_method SHELXL-97
_cell_angle_alpha 90.00
_cell_angle_beta 99.594(2)
_cell_angle_gamma 90.00
_cell_formula_units_Z 4
_cell_length_a 42.050(2)
_cell_length_b 5.9183(2)
_cell_length_c 8.3269(3)
_cell_measurement_reflns_used 5761
_cell_measurement_temperature 183(2)
_cell_measurement_theta_max 24.8
_cell_measurement_theta_min 5.2
_cell_volume 2043.29(14)
_computing_cell_refinement 'SAINT (Bruker, 1997)'
_computing_data_collection 'SMART (Bruker, 1997)'
_computing_data_reduction 'SAINT (Bruker, 1997)'
_computing_molecular_graphics 'XP (Sheldrick, 2008)'
_computing_publication_material 'PLATON (Spek, 2009)'
_computing_structure_refinement 'SHELXL97 (Sheldrick, 2008)'
_computing_structure_solution 'SHELXS97 (Sheldrick, 2008)'
_diffrn_ambient_temperature 183(2)
_diffrn_measured_fraction_theta_full 0.990
_diffrn_measured_fraction_theta_max 0.901
_diffrn_measurement_device_type 'Siemens CCD three-circle'
_diffrn_measurement_method \w
_diffrn_radiation_monochromator graphite
_diffrn_radiation_source 'fine-focus sealed tube'
_diffrn_radiation_type MoK\a
_diffrn_radiation_wavelength 0.71073
_diffrn_reflns_av_R_equivalents 0.0446
_diffrn_reflns_av_sigmaI/netI 0.0397
_diffrn_reflns_limit_h_max 51
_diffrn_reflns_limit_h_min -50
_diffrn_reflns_limit_k_max 7
_diffrn_reflns_limit_k_min -7
_diffrn_reflns_limit_l_max 9
_diffrn_reflns_limit_l_min -10
_diffrn_reflns_number 8458
_diffrn_reflns_theta_full 25.00
_diffrn_reflns_theta_max 26.19
_diffrn_reflns_theta_min 1.96
_diffrn_standards_number 0
_exptl_absorpt_coefficient_mu 0.091
_exptl_absorpt_correction_type none
_exptl_crystal_colour colourless
_exptl_crystal_density_diffrn 1.308
_exptl_crystal_density_method 'not measured'
_exptl_crystal_description plate
_exptl_crystal_F_000 848
_exptl_crystal_size_max 0.60
_exptl_crystal_size_mid 0.30
_exptl_crystal_size_min 0.05
_refine_diff_density_max 0.306
_refine_diff_density_min -0.233
_refine_ls_extinction_coef 0.0039(8)
_refine_ls_extinction_expression Fc^*^=kFc[1+0.001xFc^2^\l^3^/sin(2\q)]^-1/4^
_refine_ls_extinction_method 'SHELXL97 (Sheldrick, 2008)'
_refine_ls_goodness_of_fit_ref 1.254
_refine_ls_hydrogen_treatment constr
_refine_ls_matrix_type full
_refine_ls_number_parameters 138
_refine_ls_number_reflns 1854
_refine_ls_number_restraints 0
_refine_ls_restrained_S_all 1.254
_refine_ls_R_factor_all 0.0961
_refine_ls_R_factor_gt 0.0811
_refine_ls_shift/su_max 0.000
_refine_ls_shift/su_mean 0.000
_refine_ls_structure_factor_coef Fsqd
_refine_ls_weighting_details 'calc w=1/[\s^2^(Fo^2^)+(0.0374P)^2^+9.4535P] where P=(Fo^2^+2Fc^2^)/3'
_refine_ls_weighting_scheme calc
_refine_ls_wR_factor_gt 0.1888
_refine_ls_wR_factor_ref 0.1951
_reflns_number_gt 1506
_reflns_number_total 1854
_reflns_threshold_expression I>2\s(I)
_cod_data_source_file at2869.cif
_cod_data_source_block I
_cod_original_sg_symbol_H-M 'C 2/c'
_cod_database_code 2223264
_cod_database_fobs_code 2223264

loop_
_symmetry_equiv_pos_as_xyz
'x, y, z'
'-x, y, -z+1/2'
'x+1/2, y+1/2, z'
'-x+1/2, y+1/2, -z+1/2'
'-x, -y, -z'
'x, -y, z-1/2'
'-x+1/2, -y+1/2, -z'
'x+1/2, -y+1/2, z-1/2'

loop_
_atom_site_type_symbol
_atom_site_label
_atom_site_fract_x
_atom_site_fract_y
_atom_site_fract_z
_atom_site_U_iso_or_equiv
_atom_site_adp_type
_atom_site_calc_flag
_atom_site_refinement_flags
_atom_site_occupancy
_atom_site_disorder_assembly
_atom_site_disorder_group
C C1 0.37264(9) 0.2789(7) 0.4374(5) 0.0332(9) Uani d . 1 . .
C C2 0.35544(9) 0.0841(7) 0.4534(5) 0.0385(10) Uani d . 1 . .
H H2 0.3643 -0.0267 0.5307 0.046 Uiso calc R 1 . .
C C3 0.32526(9) 0.0460(7) 0.3586(5) 0.0389(10) Uani d . 1 . .
H H3 0.3137 -0.0887 0.3716 0.047 Uiso calc R 1 . .
C C4 0.31251(9) 0.2064(7) 0.2458(5) 0.0328(9) Uani d . 1 . .
O O41 0.28319(6) 0.1887(5) 0.1431(4) 0.0422(8) Uani d . 1 . .
C C42 0.26472(10) -0.0101(9) 0.1577(6) 0.0534(13) Uani d . 1 . .
H H42A 0.2618 -0.0290 0.2712 0.080 Uiso calc R 1 . .
H H42B 0.2761 -0.1418 0.1237 0.080 Uiso calc R 1 . .
H H42C 0.2436 0.0038 0.0881 0.080 Uiso calc R 1 . .
C C5 0.32947(9) 0.4037(7) 0.2275(5) 0.0363(10) Uani d . 1 . .
H H5 0.3207 0.5142 0.1499 0.044 Uiso calc R 1 . .
C C6 0.35934(9) 0.4378(7) 0.3238(5) 0.0364(10) Uani d . 1 . .
H H6 0.3709 0.5729 0.3114 0.044 Uiso calc R 1 . .
C C7 0.40530(9) 0.3207(8) 0.5416(5) 0.0415(11) Uani d . 1 . .
H H7A 0.4047 0.4680 0.5974 0.050 Uiso calc R 1 . .
H H7B 0.4092 0.2022 0.6265 0.050 Uiso calc R 1 . .
C C11 0.43293(9) 0.3219(7) 0.4488(5) 0.0339(9) Uani d . 1 . .
C C12 0.45192(8) 0.4804(7) 0.4054(4) 0.0308(9) Uani d . 1 . .
H H12 0.4509 0.6373 0.4279 0.037 Uiso calc R 1 . .
C C13 0.47441(8) 0.3727(6) 0.3184(5) 0.0297(9) Uani d . 1 . .
C C31 0.5000 0.4907(9) 0.2500 0.0297(12) Uani d S 1 . .
O O32 0.5000 0.6987(7) 0.2500 0.0418(10) Uani d S 1 . .
C C14 0.46659(10) 0.1524(7) 0.3128(6) 0.0418(11) Uani d . 1 . .
H H14 0.4774 0.0387 0.2618 0.050 Uiso calc R 1 . .
O O15 0.44090(7) 0.1147(5) 0.3907(4) 0.0466(9) Uani d . 1 . .

loop_
_atom_site_aniso_label
_atom_site_aniso_U_11
_atom_site_aniso_U_22
_atom_site_aniso_U_33
_atom_site_aniso_U_12
_atom_site_aniso_U_13
_atom_site_aniso_U_23
C1 0.0262(19) 0.044(2) 0.032(2) 0.0024(17) 0.0115(16) -0.0021(18)
C2 0.034(2) 0.045(3) 0.037(2) 0.0054(18) 0.0087(18) 0.0062(19)
C3 0.035(2) 0.039(2) 0.045(2) -0.0023(18) 0.0119(19) 0.005(2)
C4 0.0239(18) 0.041(2) 0.035(2) 0.0018(16) 0.0100(16) -0.0027(18)
O41 0.0297(14) 0.0454(18) 0.0502(18) -0.0019(13) 0.0032(13) 0.0012(14)
C42 0.040(2) 0.054(3) 0.063(3) -0.014(2) -0.002(2) -0.003(3)
C5 0.032(2) 0.036(2) 0.041(2) 0.0020(17) 0.0063(18) 0.0038(18)
C6 0.031(2) 0.037(2) 0.044(2) -0.0043(17) 0.0144(18) -0.0009(19)
C7 0.030(2) 0.060(3) 0.036(2) 0.000(2) 0.0095(17) -0.001(2)
C11 0.0252(19) 0.045(2) 0.031(2) 0.0035(17) 0.0023(16) -0.0062(18)
C12 0.0280(19) 0.035(2) 0.028(2) 0.0045(16) 0.0011(16) -0.0044(17)
C13 0.0245(18) 0.030(2) 0.035(2) 0.0011(16) 0.0040(15) 0.0000(17)
C31 0.028(3) 0.026(3) 0.035(3) 0.000 0.004(2) 0.000
O32 0.040(2) 0.031(2) 0.055(3) 0.000 0.012(2) 0.000
C14 0.036(2) 0.032(2) 0.063(3) 0.0020(18) 0.023(2) -0.002(2)
O15 0.0380(16) 0.0336(17) 0.074(2) -0.0051(13) 0.0252(15) -0.0007(15)

loop_
_atom_type_symbol
_atom_type_description
_atom_type_scat_dispersion_real
_atom_type_scat_dispersion_imag
_atom_type_scat_source
C C 0.0033 0.0016 'International Tables Vol C Tables 4.2.6.8 and 6.1.1.4'
H H 0.0000 0.0000 'International Tables Vol C Tables 4.2.6.8 and 6.1.1.4'
O O 0.0106 0.0060 'International Tables Vol C Tables 4.2.6.8 and 6.1.1.4'

loop_
_geom_angle_atom_site_label_1
_geom_angle_atom_site_label_2
_geom_angle_atom_site_label_3
_geom_angle_site_symmetry_1
_geom_angle_site_symmetry_3
_geom_angle
_geom_angle_publ_flag
C2 C1 C6 . . 118.4(4) ?
C2 C1 C7 . . 121.3(4) ?
C6 C1 C7 . . 120.3(4) ?
C1 C2 C3 . . 121.5(4) ?
C1 C2 H2 . . 119.3 ?
C3 C2 H2 . . 119.3 ?
C4 C3 C2 . . 119.1(4) ?
C4 C3 H3 . . 120.4 ?
C2 C3 H3 . . 120.4 ?
C3 C4 O41 . . 125.1(4) ?
C3 C4 C5 . . 120.3(4) ?
O41 C4 C5 . . 114.6(4) ?
C4 O41 C42 . . 116.9(3) ?
O41 C42 H42A . . 109.5 ?
O41 C42 H42B . . 109.5 ?
H42A C42 H42B . . 109.5 ?
O41 C42 H42C . . 109.5 ?
H42A C42 H42C . . 109.5 ?
H42B C42 H42C . . 109.5 ?
C6 C5 C4 . . 119.4(4) ?
C6 C5 H5 . . 120.3 ?
C4 C5 H5 . . 120.3 ?
C1 C6 C5 . . 121.3(4) ?
C1 C6 H6 . . 119.3 ?
C5 C6 H6 . . 119.3 ?
C11 C7 C1 . . 114.3(3) ?
C11 C7 H7A . . 108.7 ?
C1 C7 H7A . . 108.7 ?
C11 C7 H7B . . 108.7 ?
C1 C7 H7B . . 108.7 ?
H7A C7 H7B . . 107.6 ?
C12 C11 O15 . . 110.0(3) ?
C12 C11 C7 . . 134.5(4) ?
O15 C11 C7 . . 115.5(4) ?
C11 C12 C13 . . 107.6(4) ?
C11 C12 H12 . . 126.2 ?
C13 C12 H12 . . 126.2 ?
C14 C13 C12 . . 105.7(3) ?
C14 C13 C31 . . 129.5(4) ?
C12 C13 C31 . . 124.8(4) ?
O32 C31 C13 . 2_655 118.3(2) ?
O32 C31 C13 . . 118.3(2) ?
C13 C31 C13 2_655 . 123.4(5) ?
C13 C14 O15 . . 110.5(3) ?
C13 C14 H14 . . 124.8 ?
O15 C14 H14 . . 124.8 ?
C14 O15 C11 . . 106.2(3) ?

loop_
_geom_bond_atom_site_label_1
_geom_bond_atom_site_label_2
_geom_bond_site_symmetry_2
_geom_bond_distance
_geom_bond_publ_flag
C1 C2 . 1.380(6) ?
C1 C6 . 1.384(6) ?
C1 C7 . 1.518(5) ?
C2 C3 . 1.397(6) ?
C2 H2 . 0.9500 ?
C3 C4 . 1.380(6) ?
C3 H3 . 0.9500 ?
C4 O41 . 1.383(5) ?
C4 C5 . 1.390(6) ?
O41 C42 . 1.426(5) ?
C42 H42A . 0.9800 ?
C42 H42B . 0.9800 ?
C42 H42C . 0.9800 ?
C5 C6 . 1.388(5) ?
C5 H5 . 0.9500 ?
C6 H6 . 0.9500 ?
C7 C11 . 1.498(5) ?
C7 H7A . 0.9900 ?
C7 H7B . 0.9900 ?
C11 C12 . 1.321(6) ?
C11 O15 . 1.380(5) ?
C12 C13 . 1.433(5) ?
C12 H12 . 0.9500 ?
C13 C14 . 1.344(6) ?
C13 C31 . 1.474(4) ?
C31 O32 . 1.231(7) ?
C31 C13 2_655 1.474(4) ?
C14 O15 . 1.368(5) ?
C14 H14 . 0.9500 ?

loop_
_geom_hbond_atom_site_label_D
_geom_hbond_atom_site_label_H
_geom_hbond_atom_site_label_A
_geom_hbond_site_symmetry_A
_geom_hbond_distance_DH
_geom_hbond_distance_HA
_geom_hbond_distance_DA
_geom_hbond_angle_DHA
C14 H14 O32 1_545 0.95 2.23 3.114(5) 153.6
C12 H12 O15 1_565 0.95 2.87 3.782(5) 162.5

loop_
_geom_torsion_atom_site_label_1
_geom_torsion_atom_site_label_2
_geom_torsion_atom_site_label_3
_geom_torsion_atom_site_label_4
_geom_torsion_site_symmetry_1
_geom_torsion_site_symmetry_2
_geom_torsion_site_symmetry_3
_geom_torsion_site_symmetry_4
_geom_torsion
_geom_torsion_publ_flag
C6 C1 C2 C3 . . . . -0.2(6) ?
C7 C1 C2 C3 . . . . 179.5(4) ?
C1 C2 C3 C4 . . . . 0.4(6) ?
C2 C3 C4 O41 . . . . 179.1(4) ?
C2 C3 C4 C5 . . . . -0.3(6) ?
C3 C4 O41 C42 . . . . 1.0(6) ?
C5 C4 O41 C42 . . . . -179.6(4) ?
C3 C4 C5 C6 . . . . 0.0(6) ?
O41 C4 C5 C6 . . . . -179.4(3) ?
C2 C1 C6 C5 . . . . -0.1(6) ?
C7 C1 C6 C5 . . . . -179.8(4) ?
C4 C5 C6 C1 . . . . 0.2(6) ?
C2 C1 C7 C11 . . . . 113.0(4) ?
C6 C1 C7 C11 . . . . -67.3(5) ?
C1 C7 C11 C12 . . . . 108.1(5) ?
C1 C7 C11 O15 . . . . -70.6(5) ?
O15 C11 C12 C13 . . . . -1.9(4) ?
C7 C11 C12 C13 . . . . 179.3(4) ?
C11 C12 C13 C14 . . . . 1.3(5) ?
C11 C12 C13 C31 . . . . -179.5(3) ?
C14 C13 C31 O32 . . . . 170.0(4) ?
C12 C13 C31 O32 . . . . -9.0(4) ?
C14 C13 C31 C13 . . . 2_655 -10.0(4) ?
C12 C13 C31 C13 . . . 2_655 171.0(4) ?
C12 C13 C14 O15 . . . . -0.2(5) ?
C31 C13 C14 O15 . . . . -179.3(3) ?
C13 C14 O15 C11 . . . . -0.9(5) ?
C12 C11 O15 C14 . . . . 1.8(5) ?
C7 C11 O15 C14 . . . . -179.2(3) ?
